data_2212833
loop_
_publ_author_name
'Xie, Zhi-Yuan'

_publ_section_title
;
 (Aminocarbonothioyl)hydrazinium 3-carboxy-4-hydroxybenzenesulfonate
;
_journal_coeditor_code CV2202
_journal_issue 4
_journal_name_full 'Acta Crystallographica Section E'
_journal_page_first o1568
_journal_page_last o1569
_journal_paper_doi 10.1107/S1600536807009324
_journal_volume 63
_journal_year 2007
_chemical_formula_iupac 'C H6 N3 S +, C7 H5 O6 S -'
_chemical_formula_moiety 'C H6 N3 S +, C7 H5 O6 S -'
_chemical_formula_sum 'C8 H11 N3 O6 S2'
_chemical_formula_weight 309.32
_chemical_name_systematic
;
(Aminocarbonothioyl)hydrazinium 3-carboxy-4-hydroxybenzenesulfonate
;
_space_group_IT_number 14
_symmetry_cell_setting monoclinic
_symmetry_space_group_name_Hall '-P 2ybc'
_symmetry_space_group_name_H-M 'P 1 21/c 1'
_atom_sites_solution_hydrogens geom
_atom_sites_solution_primary direct
_atom_sites_solution_secondary difmap
_audit_creation_method SHELXL-97
_cell_angle_alpha 90.00
_cell_angle_beta 102.119(11)
_cell_angle_gamma 90.00
_cell_formula_units_Z 4
_cell_length_a 10.479(7)
_cell_length_b 7.625(5)
_cell_length_c 16.357(11)
_cell_measurement_reflns_used 5107
_cell_measurement_temperature 298(2)
_cell_measurement_theta_max 28.27
_cell_measurement_theta_min 2.60
_cell_volume 1277.8(15)
_computing_cell_refinement SMART
_computing_data_collection 'SMART (Bruker, 2001)'
_computing_data_reduction 'SAINT-Plus (Bruker, 2001)'
_computing_molecular_graphics 'PLATON (Spek, 2003)'
_computing_publication_material PLATON
_computing_structure_refinement 'SHELXL97 (Sheldrick, 1997)'
_computing_structure_solution 'SHELXS97 (Sheldrick, 1997)'
_diffrn_ambient_temperature 298(2)
_diffrn_measured_fraction_theta_full 0.985
_diffrn_measured_fraction_theta_max 0.985
_diffrn_measurement_device_type 'Bruker SMART APEX CCD area-detector'
_diffrn_measurement_method '0.3\% wide \w exposures'
_diffrn_radiation_monochromator graphite
_diffrn_radiation_source 'fine focus sealed Siemens Mo tube'
_diffrn_radiation_type 'Mo k\a'
_diffrn_radiation_wavelength 0.71073
_diffrn_reflns_av_R_equivalents 0.0557
_diffrn_reflns_av_sigmaI/netI 0.0371
_diffrn_reflns_limit_h_max 7
_diffrn_reflns_limit_h_min -13
_diffrn_reflns_limit_k_max 9
_diffrn_reflns_limit_k_min -9
_diffrn_reflns_limit_l_max 20
_diffrn_reflns_limit_l_min -20
_diffrn_reflns_number 7850
_diffrn_reflns_theta_full 26.99
_diffrn_reflns_theta_max 26.99
_diffrn_reflns_theta_min 1.99
_diffrn_standards_decay_% 0
_diffrn_standards_interval_count 0
_diffrn_standards_number 0
_exptl_absorpt_coefficient_mu 0.443
_exptl_absorpt_correction_T_max 0.9165
_exptl_absorpt_correction_T_min 0.8785
_exptl_absorpt_correction_type multi-scan
_exptl_absorpt_process_details '(SADABS; Sheldrick, 2001)'
_exptl_crystal_colour colourless
_exptl_crystal_density_diffrn 1.608
_exptl_crystal_density_method 'not measured'
_exptl_crystal_description block
_exptl_crystal_F_000 640
_exptl_crystal_size_max 0.30
_exptl_crystal_size_mid 0.20
_exptl_crystal_size_min 0.20
_refine_diff_density_max 0.287
_refine_diff_density_min -0.389
_refine_ls_extinction_coef 0.0172(17)
_refine_ls_extinction_expression Fc^*^=kFc[1+0.001xFc^2^\l^3^/sin(2\q)]^-1/4^
_refine_ls_extinction_method SHELXL97
_refine_ls_goodness_of_fit_ref 1.088
_refine_ls_hydrogen_treatment mixed
_refine_ls_matrix_type full
_refine_ls_number_parameters 197
_refine_ls_number_reflns 2753
_refine_ls_number_restraints 0
_refine_ls_restrained_S_all 1.088
_refine_ls_R_factor_all 0.0359
_refine_ls_R_factor_gt 0.0332
_refine_ls_shift/su_max 0.000
_refine_ls_shift/su_mean 0.000
_refine_ls_structure_factor_coef Fsqd
_refine_ls_weighting_details 'calc w=1/[\s^2^(Fo^2^)+(0.039P)^2^+0.4215P] where P=(Fo^2^+2Fc^2^)/3'
_refine_ls_weighting_scheme calc
_refine_ls_wR_factor_gt 0.0851
_refine_ls_wR_factor_ref 0.0867
_reflns_number_gt 2546
_reflns_number_total 2753
_reflns_threshold_expression I>2\s(I)
_cod_data_source_file cv2202.cif
_cod_data_source_block I
_cod_original_sg_symbol_H-M 'P 21/c'
_cod_database_code 2212833
_cod_database_fobs_code 2212833

loop_
_symmetry_equiv_pos_as_xyz
'x, y, z'
'-x, y+1/2, -z+1/2'
'-x, -y, -z'
'x, -y-1/2, z-1/2'

loop_
_atom_site_type_symbol
_atom_site_label
_atom_site_fract_x
_atom_site_fract_y
_atom_site_fract_z
_atom_site_U_iso_or_equiv
_atom_site_adp_type
_atom_site_calc_flag
_atom_site_refinement_flags
_atom_site_occupancy
C C1 0.56833(14) 0.84889(19) 0.10417(9) 0.0256(3) Uani d . 1
C C2 0.61929(14) 0.8167(2) 0.03067(10) 0.0274(3) Uani d . 1
C C3 0.53816(16) 0.7370(2) -0.04070(10) 0.0309(3) Uani d . 1
H H3 0.5706 0.7179 -0.0887 0.037 Uiso calc R 1
C C4 0.40923(15) 0.6869(2) -0.03899(9) 0.0273(3) Uani d . 1
H H4 0.3572 0.6342 -0.0855 0.033 Uiso calc R 1
C C5 0.35867(13) 0.71735(19) 0.03421(9) 0.0227(3) Uani d . 1
C C6 0.43736(14) 0.7984(2) 0.10499(9) 0.0249(3) Uani d . 1
H H6 0.4036 0.8190 0.1523 0.030 Uiso calc R 1
C C7 0.65308(15) 0.9391(2) 0.17811(10) 0.0318(4) Uani d . 1
C C8 0.08614(15) 0.1228(2) 0.23987(9) 0.0268(3) Uani d . 1
N N1 0.02271(16) 0.1511(2) 0.30249(10) 0.0405(4) Uani d . 1
H H1A -0.052(2) 0.199(3) 0.2929(13) 0.049 Uiso d . 1
H H1B 0.059(2) 0.111(3) 0.3544(15) 0.049 Uiso d . 1
N N2 0.02342(14) 0.1857(2) 0.16191(9) 0.0353(3) Uani d . 1
H H2 -0.034(2) 0.259(3) 0.1550(13) 0.042 Uiso d . 1
N N3 0.09222(14) 0.1840(2) 0.09460(8) 0.0283(3) Uani d . 1
H H3A 0.1435(19) 0.286(3) 0.0960(12) 0.034 Uiso d . 1
H H3B 0.143(2) 0.088(3) 0.1017(12) 0.034 Uiso d . 1
H H3C 0.030(2) 0.179(3) 0.0463(13) 0.034 Uiso d . 1
O O1 0.59773(13) 0.9587(2) 0.24474(8) 0.0456(4) Uani d . 1
H H1 0.650(3) 1.002(3) 0.2827(18) 0.068 Uiso d . 1
O O2 0.76570(12) 0.99294(19) 0.17773(9) 0.0467(3) Uani d . 1
O O3 0.74555(12) 0.86069(17) 0.02604(9) 0.0401(3) Uani d . 1
H H3D 0.777(2) 0.917(3) 0.0705(16) 0.060 Uiso d . 1
O O4 0.11736(10) 0.80793(15) 0.04875(7) 0.0306(3) Uani d . 1
O O5 0.21034(11) 0.52940(15) 0.11242(7) 0.0327(3) Uani d . 1
O O6 0.14066(11) 0.55637(15) -0.04141(7) 0.0323(3) Uani d . 1
S S1 0.19548(3) 0.64794(4) 0.03805(2) 0.02111(13) Uani d . 1
S S2 0.23143(5) 0.01322(7) 0.25237(3) 0.04475(16) Uani d . 1

loop_
_atom_site_aniso_label
_atom_site_aniso_U_11
_atom_site_aniso_U_22
_atom_site_aniso_U_33
_atom_site_aniso_U_12
_atom_site_aniso_U_13
_atom_site_aniso_U_23
C1 0.0207(7) 0.0268(7) 0.0279(7) -0.0008(6) 0.0020(6) 0.0006(6)
C2 0.0226(7) 0.0248(7) 0.0366(8) 0.0011(6) 0.0105(6) 0.0054(6)
C3 0.0342(8) 0.0334(8) 0.0285(7) 0.0013(7) 0.0145(6) 0.0009(6)
C4 0.0300(8) 0.0288(7) 0.0224(7) -0.0003(6) 0.0041(6) -0.0013(6)
C5 0.0195(7) 0.0247(7) 0.0236(7) -0.0007(5) 0.0037(5) 0.0014(5)
C6 0.0220(7) 0.0308(7) 0.0221(7) -0.0010(6) 0.0049(5) -0.0008(6)
C7 0.0226(7) 0.0332(8) 0.0364(8) -0.0018(6) -0.0009(6) -0.0012(7)
C8 0.0262(7) 0.0268(7) 0.0260(7) -0.0040(6) 0.0022(6) 0.0019(6)
N1 0.0334(8) 0.0572(10) 0.0323(8) 0.0028(7) 0.0098(7) 0.0079(7)
N2 0.0256(7) 0.0488(8) 0.0326(7) 0.0107(6) 0.0086(6) 0.0143(6)
N3 0.0265(7) 0.0329(7) 0.0241(6) 0.0003(6) 0.0024(5) 0.0045(5)
O1 0.0319(7) 0.0673(9) 0.0349(7) -0.0100(6) 0.0011(5) -0.0187(6)
O2 0.0281(6) 0.0566(8) 0.0524(8) -0.0148(6) 0.0014(6) -0.0057(6)
O3 0.0269(6) 0.0463(7) 0.0509(8) -0.0060(5) 0.0166(6) -0.0008(6)
O4 0.0240(5) 0.0308(6) 0.0354(6) 0.0023(4) 0.0025(4) -0.0054(5)
O5 0.0277(6) 0.0397(6) 0.0290(6) -0.0050(5) 0.0022(4) 0.0102(5)
O6 0.0284(6) 0.0386(6) 0.0274(6) -0.0040(5) 0.0002(4) -0.0087(5)
S1 0.01857(19) 0.0244(2) 0.01903(19) -0.00152(13) 0.00088(13) -0.00022(12)
S2 0.0443(3) 0.0596(3) 0.0263(2) 0.0258(2) -0.00185(19) 0.00031(19)

loop_
_atom_type_symbol
_atom_type_description
_atom_type_scat_dispersion_real
_atom_type_scat_dispersion_imag
_atom_type_scat_source
C C 0.0033 0.0016 'International Tables Vol C Tables 4.2.6.8 and 6.1.1.4'
H H 0.0000 0.0000 'International Tables Vol C Tables 4.2.6.8 and 6.1.1.4'
N N 0.0061 0.0033 'International Tables Vol C Tables 4.2.6.8 and 6.1.1.4'
O O 0.0106 0.0060 'International Tables Vol C Tables 4.2.6.8 and 6.1.1.4'
S S 0.1246 0.1234 'International Tables Vol C Tables 4.2.6.8 and 6.1.1.4'

loop_
_geom_angle_atom_site_label_1
_geom_angle_atom_site_label_2
_geom_angle_atom_site_label_3
_geom_angle
_geom_angle_publ_flag
C6 C1 C2 119.27(14) no
C6 C1 C7 121.38(14) no
C2 C1 C7 119.33(14) no
O3 C2 C3 118.11(14) no
O3 C2 C1 122.20(14) no
C3 C2 C1 119.69(14) no
C4 C3 C2 120.51(14) no
C4 C3 H3 119.7 no
C2 C3 H3 119.7 no
C3 C4 C5 119.94(14) no
C3 C4 H4 120.0 no
C5 C4 H4 120.0 no
C6 C5 C4 120.17(13) no
C6 C5 S1 119.58(11) no
C4 C5 S1 120.23(11) no
C5 C6 C1 120.41(13) no
C5 C6 H6 119.8 no
C1 C6 H6 119.8 no
O2 C7 O1 122.35(15) no
O2 C7 C1 122.89(15) no
O1 C7 C1 114.76(14) no
N1 C8 N2 115.29(15) no
N1 C8 S2 123.68(13) no
N2 C8 S2 121.01(12) no
C8 N1 H1A 120.7(15) no
C8 N1 H1B 118.4(14) no
H1A N1 H1B 121(2) no
C8 N2 N3 118.85(14) no
C8 N2 H2 124.0(15) no
N3 N2 H2 112.1(15) no
N2 N3 H3A 110.4(11) no
N2 N3 H3B 106.7(12) no
H3A N3 H3B 110.5(16) no
N2 N3 H3C 106.4(12) no
H3A N3 H3C 110.7(17) no
H3B N3 H3C 112.0(17) no
C7 O1 H1 109.3(19) no
C2 O3 H3D 106.5(17) no
O6 S1 O5 112.55(8) no
O6 S1 O4 111.43(7) no
O5 S1 O4 111.25(7) no
O6 S1 C5 107.67(7) no
O5 S1 C5 105.53(7) no
O4 S1 C5 108.07(8) no

loop_
_geom_bond_atom_site_label_1
_geom_bond_atom_site_label_2
_geom_bond_distance
_geom_bond_publ_flag
C1 C6 1.428(2) no
C1 C2 1.436(2) no
C1 C7 1.508(2) no
C2 O3 1.382(2) no
C2 C3 1.428(2) no
C3 C4 1.410(2) no
C3 H3 0.9300 no
C4 C5 1.426(2) no
C4 H4 0.9300 no
C5 C6 1.415(2) no
C5 S1 1.8038(18) no
C6 H6 0.9300 no
C7 O2 1.251(2) no
C7 O1 1.346(2) no
C8 N1 1.350(2) no
C8 N2 1.391(2) no
C8 S2 1.7111(19) no
N1 H1A 0.85(2) no
N1 H1B 0.91(2) no
N2 N3 1.437(2) no
N2 H2 0.81(2) no
N3 H3A 0.94(2) no
N3 H3B 0.90(2) no
N3 H3C 0.91(2) no
O1 H1 0.81(3) no
O3 H3D 0.85(3) no
O4 S1 1.4997(14) no
O5 S1 1.4972(13) no
O6 S1 1.4810(13) no

loop_
_geom_hbond_atom_site_label_D
_geom_hbond_atom_site_label_H
_geom_hbond_atom_site_label_A
_geom_hbond_site_symmetry_A
_geom_hbond_distance_DH
_geom_hbond_distance_HA
_geom_hbond_distance_DA
_geom_hbond_angle_DHA
_geom_hbond_publ_flag
N3 H3A O5 . 0.94(2) 1.98(2) 2.899(2) 163.5(17) yes
N3 H3B O4 1_545 0.90(2) 2.30(2) 2.989(3) 133.7(16) yes
N3 H3C O4 3_565 0.91(2) 1.95(2) 2.857(2) 171.7(17) yes
N2 H2 O6 3_565 0.81(2) 2.41(2) 3.047(2) 136.0(18) yes
N1 H1B O6 4_566 0.91(2) 2.16(2) 3.037(2) 163.3(19) yes
O1 H1 O5 2_655 0.81(3) 2.02(3) 2.797(2) 162(3) yes
O3 H3D O2 . 0.85(3) 1.87(3) 2.645(3) 150(2) yes

loop_
_geom_torsion_atom_site_label_1
_geom_torsion_atom_site_label_2
_geom_torsion_atom_site_label_3
_geom_torsion_atom_site_label_4
_geom_torsion
_geom_torsion_publ_flag
C6 C1 C2 O3 -179.36(14) no
C7 C1 C2 O3 2.1(2) no
C6 C1 C2 C3 0.8(2) no
C7 C1 C2 C3 -177.77(14) no
O3 C2 C3 C4 179.03(14) no
C1 C2 C3 C4 -1.1(2) no
C2 C3 C4 C5 0.6(2) no
C3 C4 C5 C6 0.3(2) no
C3 C4 C5 S1 -178.18(11) no
C4 C5 C6 C1 -0.6(2) no
S1 C5 C6 C1 177.87(11) no
C2 C1 C6 C5 0.1(2) no
C7 C1 C6 C5 178.61(13) no
C6 C1 C7 O2 -176.24(16) no
C2 C1 C7 O2 2.3(2) no
C6 C1 C7 O1 3.3(2) no
C2 C1 C7 O1 -178.18(14) no
N1 C8 N2 N3 171.15(15) no
S2 C8 N2 N3 -10.4(2) no
C6 C5 S1 O6 -175.75(11) no
C4 C5 S1 O6 2.76(14) no
C6 C5 S1 O5 -55.33(14) no
C4 C5 S1 O5 123.17(13) no
C6 C5 S1 O4 63.77(13) no
C4 C5 S1 O4 -117.72(12) no

loop_
_cod_related_entry_id
_cod_related_entry_database
_cod_related_entry_code
1 ChemSpider 21125046
